data_4502209
loop_
_publ_author_name
'Zhang, Wen-Hua'
'Liu, Dong'
'Li, Hong-Xi'
'Ren, Zhi-Gang'
'Zhang, Yong'
'Lang, Jian-Ping'

_publ_section_title
;
 How Does a Non-C3-Symmetry Guest Molecule Fit into aC3-Symmetry Host
 Cavity?
;
_journal_issue 1
_journal_name_full 'Crystal Growth &amp; Design'
_journal_page_first 3
_journal_paper_doi 10.1021/cg9006636
_journal_volume 10
_journal_year 2010
_chemical_formula_moiety 'C33 H48 Cu3 Mo N12 O S3, Cl O4 '
_chemical_formula_sum 'C33 H48 Cl Cu3 Mo N12 O5 S3'
_chemical_formula_weight 1111.02
_chemical_name_systematic
; 
 ? 
;
_space_group_IT_number 159
_symmetry_cell_setting trigonal
_symmetry_space_group_name_Hall 'P 3 -2c'
_symmetry_space_group_name_H-M 'P 3 1 c'
_atom_sites_solution_hydrogens geom
_atom_sites_solution_primary direct
_atom_sites_solution_secondary difmap
_audit_creation_method SHELXL-97
_cell_angle_alpha 90.00
_cell_angle_beta 90.00
_cell_angle_gamma 120.00
_cell_formula_units_Z 2
_cell_length_a 12.8832(18)
_cell_length_b 12.8832(18)
_cell_length_c 17.084(3)
_cell_measurement_reflns_used 9786
_cell_measurement_temperature 153(2)
_cell_measurement_theta_max 25.3
_cell_measurement_theta_min 3.0
_cell_volume 2455.7(6)
_computing_structure_refinement 'SHELXL-97 (Sheldrick, 1997)'
_computing_structure_solution 'SHELXS-97 (Sheldrick, 1990)'
_diffrn_ambient_temperature 153(2)
_diffrn_measured_fraction_theta_full 0.998
_diffrn_measured_fraction_theta_max 0.998
_diffrn_measurement_device_type 'Rigaku Mercury'
_diffrn_measurement_method \w
_diffrn_radiation_monochromator graphite
_diffrn_radiation_source 'fine-focus sealed tube'
_diffrn_radiation_type MoK\a
_diffrn_radiation_wavelength 0.71073
_diffrn_reflns_av_R_equivalents 0.0311
_diffrn_reflns_av_sigmaI/netI 0.0225
_diffrn_reflns_limit_h_max 15
_diffrn_reflns_limit_h_min -15
_diffrn_reflns_limit_k_max 13
_diffrn_reflns_limit_k_min -15
_diffrn_reflns_limit_l_max 20
_diffrn_reflns_limit_l_min -18
_diffrn_reflns_number 24137
_diffrn_reflns_theta_full 25.34
_diffrn_reflns_theta_max 25.34
_diffrn_reflns_theta_min 3.00
_diffrn_standards_decay_% 0
_diffrn_standards_interval_count 0
_diffrn_standards_interval_time 0
_diffrn_standards_number 0
_exptl_absorpt_coefficient_mu 1.761
_exptl_absorpt_correction_T_max 0.7439
_exptl_absorpt_correction_T_min 0.5413
_exptl_absorpt_correction_type multi-scan
_exptl_absorpt_process_details 'Jacobson, R. (1998) Private communication.'
_exptl_crystal_colour red
_exptl_crystal_density_diffrn 1.503
_exptl_crystal_density_method 'not measured'
_exptl_crystal_description block
_exptl_crystal_F_000 1128
_exptl_crystal_size_max 0.44
_exptl_crystal_size_mid 0.30
_exptl_crystal_size_min 0.17
_refine_diff_density_max 0.859
_refine_diff_density_min -0.369
_refine_diff_density_rms 0.080
_refine_ls_abs_structure_details '1428 Friedel Pairs'
_refine_ls_abs_structure_Flack 0.014(19)
_refine_ls_extinction_method none
_refine_ls_goodness_of_fit_ref 1.101
_refine_ls_hydrogen_treatment constr
_refine_ls_matrix_type full
_refine_ls_number_parameters 180
_refine_ls_number_reflns 2934
_refine_ls_number_restraints 1
_refine_ls_restrained_S_all 1.100
_refine_ls_R_factor_all 0.0289
_refine_ls_R_factor_gt 0.0286
_refine_ls_shift/su_max 0.001
_refine_ls_shift/su_mean 0.000
_refine_ls_structure_factor_coef Fsqd
_refine_ls_weighting_details 'calc w=1/[\s^2^(Fo^2^)+(0.0646P)^2^+0.2590P] where P=(Fo^2^+2Fc^2^)/3'
_refine_ls_weighting_scheme calc
_refine_ls_wR_factor_gt 0.0873
_refine_ls_wR_factor_ref 0.0875
_reflns_number_gt 2911
_reflns_number_total 2934
_reflns_threshold_expression >2sigma(I)
_cod_data_source_file cg9006636_si_002.cif
_cod_data_source_block '[MoOS3Cu3(dmpzm)3](ClO4)'
_cod_original_sg_symbol_H-M P31c
_cod_database_code 4502209

loop_
_symmetry_equiv_pos_as_xyz
'x, y, z'
'-y, x-y, z'
'-x+y, -x, z'
'y, x, z+1/2'
'x-y, -y, z+1/2'
'-x, -x+y, z+1/2'

loop_
_atom_site_label
_atom_site_type_symbol
_atom_site_fract_x
_atom_site_fract_y
_atom_site_fract_z
_atom_site_U_iso_or_equiv
_atom_site_adp_type
_atom_site_occupancy
_atom_site_symmetry_multiplicity
_atom_site_calc_flag
_atom_site_refinement_flags
Mo1 Mo 1.0000 1.0000 0.57880(5) 0.02846(15) Uani 1 3 d S
Cu1 Cu 0.85510(5) 0.81400(4) 0.48824(3) 0.03061(15) Uani 1 1 d .
S1 S 1.03854(10) 0.85860(10) 0.53161(9) 0.0324(3) Uani 1 1 d .
Cl1 Cl 0.3333 0.6667 0.33012(13) 0.0384(4) Uani 1 3 d S
O1 O 1.0000 1.0000 0.6775(4) 0.0575(18) Uani 1 3 d S
O2 O 0.3333 0.6667 0.2467(4) 0.062(2) Uani 1 3 d S
O3 O 0.4447(5) 0.7629(5) 0.3579(3) 0.0678(12) Uani 1 1 d .
N1 N 0.6169(4) 0.5865(4) 0.4921(3) 0.0365(8) Uani 1 1 d .
N2 N 0.7107(3) 0.6555(3) 0.5391(2) 0.0332(9) Uani 1 1 d .
N3 N 0.8072(3) 0.7403(4) 0.3797(3) 0.0359(9) Uani 1 1 d .
N4 N 0.6892(4) 0.6615(4) 0.3642(3) 0.0442(11) Uani 1 1 d .
C1 C 0.4513(6) 0.3750(6) 0.4712(4) 0.071(2) Uani 1 1 d .
H1A H 0.3872 0.3949 0.4705 0.107 Uiso 1 1 calc R
H1B H 0.4227 0.2978 0.4975 0.107 Uiso 1 1 calc R
H1C H 0.4747 0.3698 0.4174 0.107 Uiso 1 1 calc R
C2 C 0.5568(5) 0.4700(5) 0.5142(3) 0.0422(13) Uani 1 1 d .
C3 C 0.6108(4) 0.4659(5) 0.5836(3) 0.0425(12) Uani 1 1 d .
H3 H 0.5877 0.3978 0.6160 0.051 Uiso 1 1 calc R
C4 C 0.7068(4) 0.5831(4) 0.5964(3) 0.0337(10) Uani 1 1 d .
C5 C 0.7965(5) 0.6288(5) 0.6603(3) 0.0397(11) Uani 1 1 d .
H5A H 0.8750 0.6482 0.6394 0.060 Uiso 1 1 calc R
H5B H 0.7724 0.5673 0.7010 0.060 Uiso 1 1 calc R
H5C H 0.8012 0.7010 0.6828 0.060 Uiso 1 1 calc R
C6 C 0.6022(5) 0.6428(5) 0.4231(4) 0.0466(13) Uani 1 1 d .
H6A H 0.5207 0.5916 0.4016 0.056 Uiso 1 1 calc R
H6B H 0.6102 0.7208 0.4378 0.056 Uiso 1 1 calc R
C7 C 0.5535(8) 0.5174(8) 0.2617(5) 0.095(3) Uani 1 1 d .
H7A H 0.5207 0.4437 0.2928 0.143 Uiso 1 1 calc R
H7B H 0.5620 0.4995 0.2071 0.143 Uiso 1 1 calc R
H7C H 0.4992 0.5499 0.2644 0.143 Uiso 1 1 calc R
C8 C 0.6739(6) 0.6077(6) 0.2935(4) 0.0624(19) Uani 1 1 d .
C9 C 0.7893(8) 0.6543(7) 0.2623(4) 0.069(2) Uani 1 1 d .
H9 H 0.8102 0.6349 0.2133 0.083 Uiso 1 1 calc R
C10 C 0.8675(5) 0.7348(4) 0.3179(3) 0.0414(12) Uani 1 1 d .
C11 C 1.0012(6) 0.8110(6) 0.3129(4) 0.0521(16) Uani 1 1 d .
H11A H 1.0226 0.8654 0.2681 0.078 Uiso 1 1 calc R
H11B H 1.0365 0.7596 0.3063 0.078 Uiso 1 1 calc R
H11C H 1.0318 0.8579 0.3611 0.078 Uiso 1 1 calc R

loop_
_atom_site_aniso_label
_atom_site_aniso_U_11
_atom_site_aniso_U_22
_atom_site_aniso_U_33
_atom_site_aniso_U_23
_atom_site_aniso_U_13
_atom_site_aniso_U_12
Mo1 0.02877(19) 0.02877(19) 0.0278(3) 0.000 0.000 0.01439(10)
Cu1 0.0250(3) 0.0227(3) 0.0419(3) 0.0005(2) -0.0002(2) 0.0102(2)
S1 0.0272(6) 0.0242(6) 0.0469(7) 0.0030(5) -0.0003(6) 0.0136(5)
Cl1 0.0416(6) 0.0416(6) 0.0321(8) 0.000 0.000 0.0208(3)
O1 0.070(3) 0.070(3) 0.032(3) 0.000 0.000 0.0350(14)
O2 0.077(3) 0.077(3) 0.032(3) 0.000 0.000 0.0384(15)
O3 0.059(3) 0.053(3) 0.088(3) -0.017(2) -0.023(3) 0.026(2)
N1 0.0277(19) 0.035(2) 0.037(2) 0.0055(19) -0.0068(19) 0.0087(17)
N2 0.0238(19) 0.028(2) 0.042(2) 0.0017(17) -0.0004(17) 0.0080(16)
N3 0.035(2) 0.0277(19) 0.040(2) 0.0064(17) -0.0009(18) 0.0120(17)
N4 0.041(2) 0.038(2) 0.036(2) 0.008(2) -0.013(2) 0.0070(19)
C1 0.047(4) 0.052(4) 0.070(5) 0.011(3) -0.026(3) -0.009(3)
C2 0.036(3) 0.035(3) 0.036(2) 0.008(2) -0.006(2) 0.003(2)
C3 0.034(2) 0.034(2) 0.041(3) 0.007(2) -0.003(2) 0.004(2)
C4 0.031(2) 0.029(2) 0.036(2) 0.0014(18) 0.0064(19) 0.0108(19)
C5 0.043(3) 0.035(2) 0.031(2) 0.003(2) -0.001(2) 0.011(2)
C6 0.032(2) 0.050(3) 0.053(3) 0.016(3) -0.009(2) 0.016(2)
C7 0.091(6) 0.079(5) 0.056(4) 0.004(4) -0.038(4) -0.002(5)
C8 0.065(4) 0.050(3) 0.039(3) 0.010(3) -0.015(3) 0.004(3)
C9 0.087(5) 0.066(4) 0.037(3) -0.003(3) -0.002(3) 0.025(4)
C10 0.050(3) 0.035(2) 0.031(3) -0.0029(19) -0.005(2) 0.014(3)
C11 0.059(4) 0.054(4) 0.043(4) -0.001(3) 0.006(3) 0.028(3)

loop_
_atom_type_symbol
_atom_type_description
_atom_type_scat_dispersion_real
_atom_type_scat_dispersion_imag
_atom_type_scat_source
C C 0.0033 0.0016 'International Tables Vol C Tables 4.2.6.8 and 6.1.1.4'
H H 0.0000 0.0000 'International Tables Vol C Tables 4.2.6.8 and 6.1.1.4'
N N 0.0061 0.0033 'International Tables Vol C Tables 4.2.6.8 and 6.1.1.4'
O O 0.0106 0.0060 'International Tables Vol C Tables 4.2.6.8 and 6.1.1.4'
S S 0.1246 0.1234 'International Tables Vol C Tables 4.2.6.8 and 6.1.1.4'
Cu Cu 0.3201 1.2651 'International Tables Vol C Tables 4.2.6.8 and 6.1.1.4'
Mo Mo -1.6832 0.6857 'International Tables Vol C Tables 4.2.6.8 and 6.1.1.4'
Cl Cl 0.1484 0.1585 'International Tables Vol C Tables 4.2.6.8 and 6.1.1.4'

loop_
_geom_angle_atom_site_label_1
_geom_angle_atom_site_label_2
_geom_angle_atom_site_label_3
_geom_angle
_geom_angle_site_symmetry_1
_geom_angle_site_symmetry_3
O1 Mo1 S1 110.87(5) . 3_675
O1 Mo1 S1 110.87(5) . 2_765
S1 Mo1 S1 108.03(5) 3_675 2_765
O1 Mo1 S1 110.87(5) . .
S1 Mo1 S1 108.03(5) 3_675 .
S1 Mo1 S1 108.03(5) 2_765 .
O1 Mo1 Cu1 125.36(2) . .
S1 Mo1 Cu1 54.37(4) 3_675 .
S1 Mo1 Cu1 123.77(6) 2_765 .
S1 Mo1 Cu1 53.71(4) . .
O1 Mo1 Cu1 125.36(2) . 3_675
S1 Mo1 Cu1 53.71(4) 3_675 3_675
S1 Mo1 Cu1 54.37(4) 2_765 3_675
S1 Mo1 Cu1 123.77(6) . 3_675
Cu1 Mo1 Cu1 89.87(3) . 3_675
O1 Mo1 Cu1 125.36(2) . 2_765
S1 Mo1 Cu1 123.77(6) 3_675 2_765
S1 Mo1 Cu1 53.71(4) 2_765 2_765
S1 Mo1 Cu1 54.37(4) . 2_765
Cu1 Mo1 Cu1 89.87(3) . 2_765
Cu1 Mo1 Cu1 89.87(3) 3_675 2_765
N3 Cu1 N2 90.53(16) . .
N3 Cu1 S1 116.90(12) . .
N2 Cu1 S1 114.12(12) . .
N3 Cu1 S1 122.94(13) . 3_675
N2 Cu1 S1 102.86(12) . 3_675
S1 Cu1 S1 107.37(7) . 3_675
N3 Cu1 Mo1 149.20(12) . .
N2 Cu1 Mo1 120.26(11) . .
S1 Cu1 Mo1 53.81(3) . .
S1 Cu1 Mo1 53.61(3) 3_675 .
Cu1 S1 Mo1 72.48(4) . .
Cu1 S1 Cu1 112.41(6) . 2_765
Mo1 S1 Cu1 72.02(4) . 2_765
O2 Cl1 O3 109.4(2) . 2_665
O2 Cl1 O3 109.4(2) . .
O3 Cl1 O3 109.6(2) 2_665 .
O2 Cl1 O3 109.4(2) . 3_565
O3 Cl1 O3 109.6(2) 2_665 3_565
O3 Cl1 O3 109.6(2) . 3_565
C2 N1 N2 113.1(4) . .
C2 N1 C6 129.6(4) . .
N2 N1 C6 117.0(4) . .
C4 N2 N1 105.5(4) . .
C4 N2 Cu1 132.4(3) . .
N1 N2 Cu1 116.8(3) . .
C10 N3 N4 105.6(4) . .
C10 N3 Cu1 134.3(3) . .
N4 N3 Cu1 119.2(3) . .
C8 N4 N3 112.0(5) . .
C8 N4 C6 129.6(5) . .
N3 N4 C6 118.4(5) . .
C2 C1 H1A 109.5 . .
C2 C1 H1B 109.5 . .
H1A C1 H1B 109.5 . .
C2 C1 H1C 109.5 . .
H1A C1 H1C 109.5 . .
H1B C1 H1C 109.5 . .
N1 C2 C3 105.1(4) . .
N1 C2 C1 123.7(4) . .
C3 C2 C1 131.1(5) . .
C4 C3 C2 106.2(5) . .
C4 C3 H3 126.9 . .
C2 C3 H3 126.9 . .
N2 C4 C3 110.0(5) . .
N2 C4 C5 120.9(4) . .
C3 C4 C5 129.1(5) . .
C4 C5 H5A 109.5 . .
C4 C5 H5B 109.5 . .
H5A C5 H5B 109.5 . .
C4 C5 H5C 109.5 . .
H5A C5 H5C 109.5 . .
H5B C5 H5C 109.5 . .
N4 C6 N1 111.7(4) . .
N4 C6 H6A 109.3 . .
N1 C6 H6A 109.3 . .
N4 C6 H6B 109.3 . .
N1 C6 H6B 109.3 . .
H6A C6 H6B 107.9 . .
C8 C7 H7A 109.5 . .
C8 C7 H7B 109.5 . .
H7A C7 H7B 109.5 . .
C8 C7 H7C 109.5 . .
H7A C7 H7C 109.5 . .
H7B C7 H7C 109.5 . .
N4 C8 C7 123.2(8) . .
N4 C8 C9 105.5(6) . .
C7 C8 C9 131.2(8) . .
C10 C9 C8 106.1(6) . .
C10 C9 H9 127.0 . .
C8 C9 H9 127.0 . .
N3 C10 C9 110.8(6) . .
N3 C10 C11 121.2(4) . .
C9 C10 C11 127.9(6) . .
C10 C11 H11A 109.5 . .
C10 C11 H11B 109.5 . .
H11A C11 H11B 109.5 . .
C10 C11 H11C 109.5 . .
H11A C11 H11C 109.5 . .
H11B C11 H11C 109.5 . .

loop_
_geom_bond_atom_site_label_1
_geom_bond_atom_site_label_2
_geom_bond_distance
_geom_bond_site_symmetry_2
Mo1 O1 1.686(7) .
Mo1 S1 2.2627(13) 3_675
Mo1 S1 2.2627(13) 2_765
Mo1 S1 2.2627(13) .
Mo1 Cu1 2.6735(8) .
Mo1 Cu1 2.6735(8) 3_675
Mo1 Cu1 2.6735(8) 2_765
Cu1 N3 2.034(4) .
Cu1 N2 2.142(4) .
Cu1 S1 2.2597(13) .
Cu1 S1 2.2846(13) 3_675
S1 Cu1 2.2846(13) 2_765
Cl1 O2 1.425(7) .
Cl1 O3 1.429(5) 2_665
Cl1 O3 1.429(5) .
Cl1 O3 1.429(5) 3_565
N1 C2 1.353(7) .
N1 N2 1.350(6) .
N1 C6 1.445(7) .
N2 C4 1.335(6) .
N3 C10 1.334(7) .
N3 N4 1.367(6) .
N4 C8 1.358(8) .
N4 C6 1.434(8) .
C1 C2 1.491(7) .
C1 H1A 0.9800 .
C1 H1B 0.9800 .
C1 H1C 0.9800 .
C2 C3 1.389(7) .
C3 C4 1.411(7) .
C3 H3 0.9500 .
C4 C5 1.481(7) .
C5 H5A 0.9800 .
C5 H5B 0.9800 .
C5 H5C 0.9800 .
C6 H6A 0.9900 .
C6 H6B 0.9900 .
C7 C8 1.500(10) .
C7 H7A 0.9800 .
C7 H7B 0.9800 .
C7 H7C 0.9800 .
C8 C9 1.401(11) .
C9 C10 1.395(9) .
C9 H9 0.9500 .
C10 C11 1.499(9) .
C11 H11A 0.9800 .
C11 H11B 0.9800 .
C11 H11C 0.9800 .

loop_
_geom_hbond_atom_site_label_D
_geom_hbond_atom_site_label_H
_geom_hbond_atom_site_label_A
_geom_hbond_distance_DH
_geom_hbond_distance_HA
_geom_hbond_distance_DA
_geom_hbond_angle_DHA
_geom_hbond_site_symmetry_A
C6 H6A O3 0.99 2.52 3.431(7) 152.5 3_565
C11 H11A O1 0.98 2.45 3.364(9) 155.5 4_554
